data_1570770
loop_
_publ_author_name
'Guerzoni, Michael G.'
'van Ingen, Yara'
'Babaahmadi, Rasool'
'Wirth, Thomas'
'Richards, Emma'
'Melen, Rebecca L.'

_publ_section_title
;
 An un-forgotten classic: the nitro-Mannich reaction between nitrones and
 silyl nitronates catalysed by B(C<sub>6</sub>F<sub>5</sub>)<sub>3</sub>.
;
_journal_issue 7
_journal_name_full 'Chemical science'
_journal_page_first 2648
_journal_page_last 2654
_journal_paper_doi 10.1039/d3sc05672d
_journal_volume 15
_journal_year 2024
_chemical_absolute_configuration syn
_chemical_formula_moiety 'C21 H26 N2 O4 Si'
_chemical_formula_sum 'C21 H26 N2 O4 Si'
_chemical_formula_weight 398.53
_space_group_crystal_system orthorhombic
_space_group_IT_number 19
_space_group_name_Hall 'P 2ac 2ab'
_space_group_name_H-M_alt 'P 21 21 21'
_atom_sites_solution_hydrogens geom
_atom_sites_solution_primary intrinsic
_atom_sites_solution_secondary difmap
_audit_creation_method SHELXL-2018/3
_audit_update_record
;
2023-10-16 deposited with the CCDC.	2023-12-29 downloaded from the CCDC.
;
_cell_angle_alpha 90
_cell_angle_beta 90
_cell_angle_gamma 90
_cell_formula_units_Z 4
_cell_length_a 9.9467(4)
_cell_length_b 10.7574(6)
_cell_length_c 19.8365(9)
_cell_measurement_reflns_used 5764
_cell_measurement_temperature 200(2)
_cell_measurement_theta_max 29.3100
_cell_measurement_theta_min 4.0940
_cell_volume 2122.52(17)
_computing_cell_refinement 'CrysAlisPro 1.171.42.90a (Rigaku OD, 2023)'
_computing_data_collection 'CrysAlisPro 1.171.42.90a (Rigaku OD, 2023)'
_computing_data_reduction 'CrysAlisPro 1.171.42.90a (Rigaku OD, 2023)'
_computing_molecular_graphics 'ORTEP, Mercury'
_computing_structure_refinement 'SHELXL-2018/3 (Sheldrick, 2018)'
_computing_structure_solution 'SHELXT 2018/2 (Sheldrick, 2018)'
_diffrn_ambient_temperature 200(2)
_diffrn_measured_fraction_theta_full 0.996
_diffrn_measured_fraction_theta_max 0.865
_diffrn_measurement_device_type 'micro-focus sealed X-ray tube'
_diffrn_measurement_method 'w/ scans'
_diffrn_radiation_type MoK\a
_diffrn_radiation_wavelength 0.71073
_diffrn_reflns_av_R_equivalents 0.0150
_diffrn_reflns_av_unetI/netI 0.0273
_diffrn_reflns_Laue_measured_fraction_full 0.996
_diffrn_reflns_Laue_measured_fraction_max 0.865
_diffrn_reflns_limit_h_max 13
_diffrn_reflns_limit_h_min -12
_diffrn_reflns_limit_k_max 12
_diffrn_reflns_limit_k_min -13
_diffrn_reflns_limit_l_max 25
_diffrn_reflns_limit_l_min -27
_diffrn_reflns_number 9161
_diffrn_reflns_point_group_measured_fraction_full 0.997
_diffrn_reflns_point_group_measured_fraction_max 0.818
_diffrn_reflns_theta_full 25.242
_diffrn_reflns_theta_max 29.823
_diffrn_reflns_theta_min 3.464
_diffrn_source 'micro-focus sealed X-ray tube'
_exptl_absorpt_coefficient_mu 0.139
_exptl_absorpt_correction_T_max 1.000
_exptl_absorpt_correction_T_min 0.707
_exptl_absorpt_correction_type gaussian
_exptl_absorpt_process_details
;
CrysAlisPro 1.171.42.90a (Rigaku Oxford Diffraction, 2023)
Numerical absorption correction based on gaussian integration over
a multifaceted crystal model
Empirical absorption correction using spherical harmonics,
implemented in SCALE3 ABSPACK scaling algorithm.
;
_exptl_crystal_colour colourless
_exptl_crystal_density_diffrn 1.247
_exptl_crystal_description blocks
_exptl_crystal_F_000 848
_exptl_crystal_size_max 1.000
_exptl_crystal_size_mid 0.439
_exptl_crystal_size_min 0.173
_refine_diff_density_max 0.217
_refine_diff_density_min -0.193
_refine_diff_density_rms 0.035
_refine_ls_abs_structure_details
;
 Flack x determined using 1693 quotients [(I+)-(I-)]/[(I+)+(I-)]
 (Parsons, Flack and Wagner, Acta Cryst. B69 (2013) 249-259).
;
_refine_ls_abs_structure_Flack 0.44(4)
_refine_ls_extinction_method none
_refine_ls_goodness_of_fit_ref 1.030
_refine_ls_hydrogen_treatment constr
_refine_ls_matrix_type full
_refine_ls_number_parameters 257
_refine_ls_number_reflns 4976
_refine_ls_number_restraints 0
_refine_ls_restrained_S_all 1.030
_refine_ls_R_factor_all 0.0418
_refine_ls_R_factor_gt 0.0354
_refine_ls_shift/su_max 0.001
_refine_ls_shift/su_mean 0.000
_refine_ls_structure_factor_coef Fsqd
_refine_ls_weighting_details 'w=1/[\s^2^(Fo^2^)+(0.0357P)^2^+0.5160P] where P=(Fo^2^+2Fc^2^)/3'
_refine_ls_weighting_scheme calc
_refine_ls_wR_factor_gt 0.0816
_refine_ls_wR_factor_ref 0.0858
_reflns_Friedel_coverage 0.679
_reflns_Friedel_fraction_full 0.999
_reflns_Friedel_fraction_max 0.757
_reflns_number_gt 4488
_reflns_number_total 4976
_reflns_threshold_expression 'I > 2\s(I)'
_cod_data_source_file d3sc05672d2.cif
_cod_data_source_block RM2339_a
_cod_depositor_comments 'Adding full bibliography for 1570770--1570774.cif.'
_cod_database_code 1570770
_shelx_shelxl_version_number 2018/3
_shelx_space_group_comment
;
The symmetry employed for this shelxl refinement is uniquely defined
by the following loop, which should always be used as a source of
symmetry information in preference to the above space-group names.
They are only intended as comments.
;
_shelx_estimated_absorpt_t_min 0.874
_shelx_estimated_absorpt_t_max 0.976

loop_
_space_group_symop_operation_xyz
'x, y, z'
'-x+1/2, -y, z+1/2'
'x+1/2, -y+1/2, -z'
'-x, y+1/2, -z+1/2'

loop_
_atom_site_label
_atom_site_type_symbol
_atom_site_fract_x
_atom_site_fract_y
_atom_site_fract_z
_atom_site_U_iso_or_equiv
_atom_site_adp_type
_atom_site_occupancy
_atom_site_site_symmetry_order
_atom_site_calc_flag
_atom_site_refinement_flags_posn
_atom_site_refinement_flags_adp
_atom_site_refinement_flags_occupancy
_atom_site_disorder_assembly
_atom_site_disorder_group
O1 O 0.40627(14) 0.51103(14) 0.66307(7) 0.0281(3) Uani 1 1 d . . . . .
N1 N 0.30589(17) 0.60862(17) 0.66881(9) 0.0263(4) Uani 1 1 d . . . . .
C1 C 0.1762(2) 0.5474(2) 0.68605(10) 0.0274(4) Uani 1 1 d . . . . .
H1 H 0.104121 0.611438 0.680461 0.033 Uiso 1 1 calc R U . . .
O2 O -0.05278(17) 0.4955(2) 0.76703(10) 0.0525(5) Uani 1 1 d . . . . .
N2 N 0.0540(2) 0.4448(2) 0.77937(9) 0.0364(4) Uani 1 1 d . . . . .
C2 C 0.1814(2) 0.5144(2) 0.76145(11) 0.0305(5) Uani 1 1 d . . . . .
H2 H 0.260757 0.459593 0.770038 0.037 Uiso 1 1 calc R U . . .
O3 O 0.0650(2) 0.34313(19) 0.80637(10) 0.0559(5) Uani 1 1 d . . . . .
C3 C 0.1901(3) 0.6281(3) 0.80679(12) 0.0411(6) Uani 1 1 d . . . . .
H00A H 0.107275 0.678144 0.801427 0.049 Uiso 1 1 calc R U . . .
H00D H 0.267086 0.679996 0.792332 0.049 Uiso 1 1 calc R U . . .
O4 O 0.03652(17) 0.16215(16) 0.50747(8) 0.0376(4) Uani 1 1 d . . . . .
C4 C 0.2073(3) 0.5946(3) 0.88087(13) 0.0534(8) Uani 1 1 d . . . . .
H00X H 0.125920 0.552954 0.897152 0.080 Uiso 1 1 calc R U . . .
H00Y H 0.222657 0.670391 0.907139 0.080 Uiso 1 1 calc R U . . .
H00Z H 0.284517 0.538717 0.885985 0.080 Uiso 1 1 calc R U . . .
Si1 Si 0.55621(6) 0.55410(6) 0.69492(3) 0.03164(15) Uani 1 1 d . . . . .
C5 C 0.5583(3) 0.5481(3) 0.78838(13) 0.0601(8) Uani 1 1 d . . . . .
H00U H 0.528876 0.465777 0.803479 0.090 Uiso 1 1 calc R U . . .
H00V H 0.497460 0.611579 0.806401 0.090 Uiso 1 1 calc R U . . .
H00W H 0.649812 0.563871 0.804631 0.090 Uiso 1 1 calc R U . . .
C6 C 0.6030(3) 0.7133(3) 0.67000(14) 0.0467(6) Uani 1 1 d . . . . .
H00H H 0.593927 0.722171 0.621047 0.070 Uiso 1 1 calc R U . . .
H6 H 0.696419 0.729421 0.683111 0.070 Uiso 1 1 calc R U . . .
H00O H 0.543713 0.772883 0.692590 0.070 Uiso 1 1 calc R U . . .
C7 C 0.6680(3) 0.4359(3) 0.65781(17) 0.0549(7) Uani 1 1 d . . . . .
H00R H 0.665829 0.442761 0.608554 0.082 Uiso 1 1 calc R U . . .
H00S H 0.637562 0.352926 0.671279 0.082 Uiso 1 1 calc R U . . .
H00T H 0.760064 0.449253 0.673850 0.082 Uiso 1 1 calc R U . . .
C8 C 0.2980(2) 0.6770(2) 0.60646(11) 0.0276(4) Uani 1 1 d . . . . .
C9 C 0.3603(3) 0.6399(2) 0.54757(11) 0.0383(5) Uani 1 1 d . . . . .
H9 H 0.408128 0.563558 0.545896 0.046 Uiso 1 1 calc R U . . .
C10 C 0.3522(3) 0.7153(3) 0.49075(13) 0.0503(7) Uani 1 1 d . . . . .
H00P H 0.396312 0.690716 0.450396 0.060 Uiso 1 1 calc R U . . .
C11 C 0.2815(3) 0.8245(3) 0.49230(15) 0.0501(7) Uani 1 1 d . . . . .
H00Q H 0.276095 0.875105 0.453143 0.060 Uiso 1 1 calc R U . . .
C12 C 0.2181(3) 0.8608(3) 0.55108(15) 0.0469(6) Uani 1 1 d . . . . .
H12 H 0.167874 0.935907 0.552126 0.056 Uiso 1 1 calc R U . . .
C13 C 0.2275(2) 0.7882(2) 0.60827(13) 0.0372(5) Uani 1 1 d . . . . .
H13 H 0.185587 0.814466 0.648898 0.045 Uiso 1 1 calc R U . . .
C14 C 0.1397(2) 0.4391(2) 0.64042(10) 0.0262(4) Uani 1 1 d . . . . .
C15 C 0.1834(2) 0.3178(2) 0.65366(11) 0.0296(5) Uani 1 1 d . . . . .
H15 H 0.236320 0.302900 0.692698 0.036 Uiso 1 1 calc R U . . .
C16 C 0.1523(2) 0.2191(2) 0.61198(11) 0.0321(5) Uani 1 1 d . . . . .
H16 H 0.180819 0.136771 0.621876 0.038 Uiso 1 1 calc R U . . .
C17 C 0.0777(2) 0.2461(2) 0.55526(10) 0.0297(5) Uani 1 1 d . . . . .
C18 C 0.0312(2) 0.3648(2) 0.54020(11) 0.0310(5) Uani 1 1 d . . . . .
C19 C 0.0627(2) 0.4625(2) 0.58357(10) 0.0312(5) Uani 1 1 d . . . . .
H19 H 0.031766 0.544242 0.574259 0.037 Uiso 1 1 calc R U . . .
C20 C -0.0450(3) 0.3503(3) 0.47908(12) 0.0422(6) Uani 1 1 d . . . . .
H20 H -0.090754 0.413963 0.455119 0.051 Uiso 1 1 calc R U . . .
C21 C -0.0391(3) 0.2304(3) 0.46248(12) 0.0433(6) Uani 1 1 d . . . . .
H21 H -0.082008 0.195876 0.424016 0.052 Uiso 1 1 calc R U . . .

loop_
_atom_site_aniso_label
_atom_site_aniso_U_11
_atom_site_aniso_U_22
_atom_site_aniso_U_33
_atom_site_aniso_U_23
_atom_site_aniso_U_13
_atom_site_aniso_U_12
O1 0.0245(7) 0.0254(7) 0.0343(8) 0.0002(6) -0.0032(6) 0.0003(6)
N1 0.0233(8) 0.0254(9) 0.0300(9) -0.0011(7) 0.0005(7) -0.0007(7)
C1 0.0233(9) 0.0313(11) 0.0277(10) -0.0033(9) 0.0015(8) -0.0025(9)
O2 0.0276(8) 0.0736(14) 0.0563(11) 0.0002(10) 0.0029(8) -0.0017(9)
N2 0.0302(9) 0.0496(12) 0.0294(8) -0.0042(9) 0.0054(8) -0.0071(11)
C2 0.0250(9) 0.0385(13) 0.0280(10) -0.0035(9) 0.0022(9) -0.0051(9)
O3 0.0517(11) 0.0559(12) 0.0600(12) 0.0160(10) 0.0120(10) -0.0111(10)
C3 0.0455(13) 0.0465(15) 0.0313(11) -0.0117(11) 0.0048(11) -0.0111(12)
O4 0.0419(9) 0.0374(9) 0.0335(8) -0.0109(7) -0.0062(7) 0.0009(8)
C4 0.0542(16) 0.073(2) 0.0329(12) -0.0153(13) 0.0029(12) -0.0055(15)
Si1 0.0254(3) 0.0332(3) 0.0363(3) 0.0002(3) -0.0038(3) -0.0045(3)
C5 0.0558(16) 0.083(2) 0.0419(14) 0.0071(14) -0.0169(13) -0.0236(18)
C6 0.0411(13) 0.0402(14) 0.0588(16) -0.0016(13) 0.0018(12) -0.0120(12)
C7 0.0333(13) 0.0473(16) 0.084(2) -0.0120(15) -0.0126(13) 0.0086(13)
C8 0.0251(9) 0.0263(11) 0.0314(10) -0.0009(8) -0.0015(8) -0.0035(9)
C9 0.0456(13) 0.0380(13) 0.0313(11) 0.0005(10) 0.0014(10) 0.0073(12)
C10 0.0593(16) 0.0602(19) 0.0315(12) 0.0086(12) 0.0021(12) -0.0006(15)
C11 0.0538(16) 0.0491(17) 0.0473(15) 0.0195(13) -0.0109(13) -0.0069(14)
C12 0.0420(14) 0.0316(14) 0.0672(18) 0.0082(13) -0.0110(13) 0.0012(12)
C13 0.0340(12) 0.0303(12) 0.0475(13) -0.0021(11) 0.0026(10) 0.0002(10)
C14 0.0219(9) 0.0306(11) 0.0260(9) -0.0018(9) 0.0014(8) -0.0039(9)
C15 0.0284(10) 0.0339(12) 0.0266(10) 0.0010(9) -0.0042(9) -0.0003(9)
C16 0.0355(11) 0.0291(11) 0.0317(11) -0.0003(9) -0.0031(9) 0.0020(10)
C17 0.0282(10) 0.0341(12) 0.0268(10) -0.0059(9) -0.0001(9) -0.0027(9)
C18 0.0287(10) 0.0377(13) 0.0267(10) -0.0009(9) -0.0035(8) -0.0004(10)
C19 0.0309(10) 0.0297(12) 0.0332(10) -0.0009(9) -0.0036(9) 0.0004(10)
C20 0.0458(14) 0.0458(15) 0.0349(12) -0.0054(10) -0.0151(12) 0.0065(13)
C21 0.0427(14) 0.0542(16) 0.0331(12) -0.0094(11) -0.0111(11) 0.0024(13)

loop_
_atom_type_symbol
_atom_type_description
_atom_type_scat_dispersion_real
_atom_type_scat_dispersion_imag
_atom_type_scat_source
C C 0.0033 0.0016 'International Tables Vol C Tables 4.2.6.8 and 6.1.1.4'
H H 0.0000 0.0000 'International Tables Vol C Tables 4.2.6.8 and 6.1.1.4'
N N 0.0061 0.0033 'International Tables Vol C Tables 4.2.6.8 and 6.1.1.4'
O O 0.0106 0.0060 'International Tables Vol C Tables 4.2.6.8 and 6.1.1.4'
Si Si 0.0817 0.0704 'International Tables Vol C Tables 4.2.6.8 and 6.1.1.4'

loop_
_geom_angle_atom_site_label_1
_geom_angle_atom_site_label_2
_geom_angle_atom_site_label_3
_geom_angle
_geom_angle_site_symmetry_1
_geom_angle_site_symmetry_3
_geom_angle_publ_flag
N1 O1 Si1 112.35(11) . . ?
C8 N1 O1 109.81(16) . . ?
C8 N1 C1 112.07(16) . . ?
O1 N1 C1 107.11(15) . . ?
N1 C1 C14 114.16(16) . . ?
N1 C1 C2 107.22(16) . . ?
C14 C1 C2 114.24(18) . . ?
N1 C1 H1 106.9 . . ?
C14 C1 H1 106.9 . . ?
C2 C1 H1 106.9 . . ?
O2 N2 O3 124.5(2) . . ?
O2 N2 C2 117.4(2) . . ?
O3 N2 C2 118.1(2) . . ?
N2 C2 C3 107.87(18) . . ?
N2 C2 C1 108.31(17) . . ?
C3 C2 C1 113.0(2) . . ?
N2 C2 H2 109.2 . . ?
C3 C2 H2 109.2 . . ?
C1 C2 H2 109.2 . . ?
C2 C3 C4 112.7(2) . . ?
C2 C3 H00A 109.0 . . ?
C4 C3 H00A 109.0 . . ?
C2 C3 H00D 109.0 . . ?
C4 C3 H00D 109.0 . . ?
H00A C3 H00D 107.8 . . ?
C17 O4 C21 105.03(18) . . ?
C3 C4 H00X 109.5 . . ?
C3 C4 H00Y 109.5 . . ?
H00X C4 H00Y 109.5 . . ?
C3 C4 H00Z 109.5 . . ?
H00X C4 H00Z 109.5 . . ?
H00Y C4 H00Z 109.5 . . ?
O1 Si1 C6 112.27(10) . . ?
O1 Si1 C7 101.23(11) . . ?
C6 Si1 C7 112.43(14) . . ?
O1 Si1 C5 112.04(12) . . ?
C6 Si1 C5 107.31(14) . . ?
C7 Si1 C5 111.62(16) . . ?
Si1 C5 H00U 109.5 . . ?
Si1 C5 H00V 109.5 . . ?
H00U C5 H00V 109.5 . . ?
Si1 C5 H00W 109.5 . . ?
H00U C5 H00W 109.5 . . ?
H00V C5 H00W 109.5 . . ?
Si1 C6 H00H 109.5 . . ?
Si1 C6 H6 109.5 . . ?
H00H C6 H6 109.5 . . ?
Si1 C6 H00O 109.5 . . ?
H00H C6 H00O 109.5 . . ?
H6 C6 H00O 109.5 . . ?
Si1 C7 H00R 109.5 . . ?
Si1 C7 H00S 109.5 . . ?
H00R C7 H00S 109.5 . . ?
Si1 C7 H00T 109.5 . . ?
H00R C7 H00T 109.5 . . ?
H00S C7 H00T 109.5 . . ?
C9 C8 C13 119.9(2) . . ?
C9 C8 N1 123.6(2) . . ?
C13 C8 N1 116.5(2) . . ?
C8 C9 C10 119.4(2) . . ?
C8 C9 H9 120.3 . . ?
C10 C9 H9 120.3 . . ?
C11 C10 C9 120.7(3) . . ?
C11 C10 H00P 119.6 . . ?
C9 C10 H00P 119.6 . . ?
C10 C11 C12 119.7(3) . . ?
C10 C11 H00Q 120.1 . . ?
C12 C11 H00Q 120.1 . . ?
C13 C12 C11 120.2(3) . . ?
C13 C12 H12 119.9 . . ?
C11 C12 H12 119.9 . . ?
C12 C13 C8 120.0(2) . . ?
C12 C13 H13 120.0 . . ?
C8 C13 H13 120.0 . . ?
C19 C14 C15 119.6(2) . . ?
C19 C14 C1 118.5(2) . . ?
C15 C14 C1 121.92(18) . . ?
C16 C15 C14 122.34(19) . . ?
C16 C15 H15 118.8 . . ?
C14 C15 H15 118.8 . . ?
C17 C16 C15 116.5(2) . . ?
C17 C16 H16 121.7 . . ?
C15 C16 H16 121.7 . . ?
O4 C17 C16 125.8(2) . . ?
O4 C17 C18 110.91(18) . . ?
C16 C17 C18 123.3(2) . . ?
C17 C18 C19 119.0(2) . . ?
C17 C18 C20 104.9(2) . . ?
C19 C18 C20 136.1(2) . . ?
C14 C19 C18 119.3(2) . . ?
C14 C19 H19 120.3 . . ?
C18 C19 H19 120.3 . . ?
C21 C20 C18 106.9(2) . . ?
C21 C20 H20 126.6 . . ?
C18 C20 H20 126.6 . . ?
C20 C21 O4 112.3(2) . . ?
C20 C21 H21 123.8 . . ?
O4 C21 H21 123.8 . . ?

loop_
_geom_bond_atom_site_label_1
_geom_bond_atom_site_label_2
_geom_bond_distance
_geom_bond_site_symmetry_2
_geom_bond_publ_flag
O1 N1 1.453(2) . ?
O1 Si1 1.6846(15) . ?
N1 C8 1.441(3) . ?
N1 C1 1.489(3) . ?
C1 C14 1.519(3) . ?
C1 C2 1.538(3) . ?
C1 H1 1.0000 . ?
O2 N2 1.220(3) . ?
N2 O3 1.222(3) . ?
N2 C2 1.514(3) . ?
C2 C3 1.521(3) . ?
C2 H2 1.0000 . ?
C3 C4 1.523(4) . ?
C3 H00A 0.9900 . ?
C3 H00D 0.9900 . ?
O4 C17 1.372(3) . ?
O4 C21 1.379(3) . ?
C4 H00X 0.9800 . ?
C4 H00Y 0.9800 . ?
C4 H00Z 0.9800 . ?
Si1 C6 1.842(3) . ?
Si1 C7 1.842(3) . ?
Si1 C5 1.855(3) . ?
C5 H00U 0.9800 . ?
C5 H00V 0.9800 . ?
C5 H00W 0.9800 . ?
C6 H00H 0.9800 . ?
C6 H6 0.9800 . ?
C6 H00O 0.9800 . ?
C7 H00R 0.9800 . ?
C7 H00S 0.9800 . ?
C7 H00T 0.9800 . ?
C8 C9 1.381(3) . ?
C8 C13 1.388(3) . ?
C9 C10 1.391(4) . ?
C9 H9 0.9500 . ?
C10 C11 1.370(4) . ?
C10 H00P 0.9500 . ?
C11 C12 1.382(4) . ?
C11 H00Q 0.9500 . ?
C12 C13 1.380(4) . ?
C12 H12 0.9500 . ?
C13 H13 0.9500 . ?
C14 C19 1.386(3) . ?
C14 C15 1.400(3) . ?
C15 C16 1.381(3) . ?
C15 H15 0.9500 . ?
C16 C17 1.379(3) . ?
C16 H16 0.9500 . ?
C17 C18 1.390(3) . ?
C18 C19 1.394(3) . ?
C18 C20 1.438(3) . ?
C19 H19 0.9500 . ?
C20 C21 1.332(4) . ?
C20 H20 0.9500 . ?
C21 H21 0.9500 . ?
